data_4338819
loop_
_publ_author_name
'Meier, Roland'
'Platas-Iglesias, Carlos'
'Heinemann, Frank W.'
'Linti, Gerald'
'Schulte, J\"urgen'
'Srivastava, Sunil K.'

_publ_section_title
;
 Secrets of Solid State and Aqueous Solution Structures of
 [Ni(tmdta)](2-).
;
_journal_issue 13
_journal_name_full 'Inorganic chemistry'
_journal_page_first 6684
_journal_page_last 6697
_journal_paper_doi 10.1021/ic5004325
_journal_volume 53
_journal_year 2014
_chemical_absolute_configuration ad
_chemical_formula_sum 'C11 H24 Li2 N2 Ni O13'
_chemical_formula_weight 464.91
_chemical_name_systematic
; 
 ? 
;
_space_group_IT_number 4
_symmetry_cell_setting monoclinic
_symmetry_space_group_name_Hall 'P 2yb'
_symmetry_space_group_name_H-M 'P 1 21 1'
_atom_sites_solution_hydrogens difmap
_atom_sites_solution_primary direct
_atom_sites_solution_secondary difmap
_audit_creation_method SHELXL-97
_cell_angle_alpha 90.00
_cell_angle_beta 90.607(1)
_cell_angle_gamma 90.00
_cell_formula_units_Z 2
_cell_length_a 7.8918(1)
_cell_length_b 12.7006(2)
_cell_length_c 9.3165(2)
_cell_measurement_reflns_used 137
_cell_measurement_temperature 294(2)
_cell_measurement_theta_max 20.00
_cell_measurement_theta_min 6.00
_cell_volume 933.75(3)
_computing_cell_refinement 'EVALCCD (Bruker-Nonius, 2001)'
_computing_data_collection 'COLLECT (Bruker-Nonius, 2001)'
_computing_data_reduction 'EVALCCD (Bruker-Nonius, 2001)'
_computing_molecular_graphics 'SHELXTL 5.1 (Bruker AXS, 1998)'
_computing_publication_material 'SHELXTL 5.1 (Bruker AXS, 1998)'
_computing_structure_refinement 'SHELXTL 5.1 (Bruker AXS, 1998)'
_computing_structure_solution 'SHELXTL 5.1 (Bruker AXS, 1998)'
_diffrn_ambient_temperature 294(2)
_diffrn_detector_area_resol_mean 9
_diffrn_measured_fraction_theta_full 0.998
_diffrn_measured_fraction_theta_max 0.998
_diffrn_measurement_device_type 'Nonius KappaCCD'
_diffrn_measurement_method '\w-scans with 2.0 \% and 30 sec per frame'
_diffrn_radiation_monochromator graphite
_diffrn_radiation_source 'fine-focus sealed tube'
_diffrn_radiation_type MoK\a
_diffrn_radiation_wavelength 0.71073
_diffrn_reflns_av_R_equivalents 0.0466
_diffrn_reflns_av_sigmaI/netI 0.0510
_diffrn_reflns_limit_h_max 11
_diffrn_reflns_limit_h_min -11
_diffrn_reflns_limit_k_max 18
_diffrn_reflns_limit_k_min -18
_diffrn_reflns_limit_l_max 13
_diffrn_reflns_limit_l_min -12
_diffrn_reflns_number 26311
_diffrn_reflns_theta_full 32.00
_diffrn_reflns_theta_max 32.00
_diffrn_reflns_theta_min 3.37
_exptl_absorpt_coefficient_mu 1.109
_exptl_absorpt_correction_T_max 0.849
_exptl_absorpt_correction_T_min 0.749
_exptl_absorpt_correction_type multi-scan
_exptl_absorpt_process_details
;
 multi-scan from symmetry-related measurements 
 Sortav (Blessing 1995)
;
_exptl_crystal_colour blue
_exptl_crystal_density_diffrn 1.654
_exptl_crystal_density_method 'not measured'
_exptl_crystal_description plate
_exptl_crystal_F_000 484
_exptl_crystal_size_max 0.36
_exptl_crystal_size_mid 0.36
_exptl_crystal_size_min 0.14
_refine_diff_density_max 0.276
_refine_diff_density_min -0.432
_refine_diff_density_rms 0.067
_refine_ls_abs_structure_details 'Flack H D (1983), Acta Cryst. A39, 876-881'
_refine_ls_abs_structure_Flack -0.003(7)
_refine_ls_extinction_method none
_refine_ls_goodness_of_fit_ref 0.975
_refine_ls_hydrogen_treatment refxyz
_refine_ls_matrix_type full
_refine_ls_number_parameters 334
_refine_ls_number_reflns 6469
_refine_ls_number_restraints 1
_refine_ls_restrained_S_all 0.975
_refine_ls_R_factor_all 0.0529
_refine_ls_R_factor_gt 0.0343
_refine_ls_shift/su_max 0.003
_refine_ls_shift/su_mean 0.000
_refine_ls_structure_factor_coef Fsqd
_refine_ls_weighting_details 'calc w=1/[\s^2^(Fo^2^)+(0.0402P)^2^+0.0000P] where P=(Fo^2^+2Fc^2^)/3'
_refine_ls_weighting_scheme calc
_refine_ls_wR_factor_gt 0.0643
_refine_ls_wR_factor_ref 0.0689
_reflns_number_gt 5257
_reflns_number_total 6469
_reflns_threshold_expression >2sigma(I)
_cod_data_source_file ic5004325_si_001.cif
_cod_data_source_block rm0202
_cod_depositor_comments 'Adding full bibliography for 4338819--4338821.cif.'
_cod_original_sg_symbol_Hall P2yb
_cod_original_sg_symbol_H-M P2(1)
_cod_database_code 4338819

loop_
_symmetry_equiv_pos_as_xyz
'x, y, z'
'-x, y+1/2, -z'

loop_
_atom_site_label
_atom_site_type_symbol
_atom_site_fract_x
_atom_site_fract_y
_atom_site_fract_z
_atom_site_U_iso_or_equiv
_atom_site_adp_type
_atom_site_occupancy
_atom_site_symmetry_multiplicity
_atom_site_calc_flag
Ni1 Ni -1.40845(3) 0.445045(15) -0.81101(2) 0.01511(5) Uani 1 1 d
N1 N -1.4045(2) 0.28043(15) -0.79996(17) 0.0187(4) Uani 1 1 d
N2 N -1.6334(2) 0.48002(11) -0.70496(15) 0.0165(3) Uani 1 1 d
O1 O -1.26233(19) 0.42771(11) -0.62546(15) 0.0301(4) Uani 1 1 d
O2 O -1.1323(2) 0.30529(13) -0.49078(16) 0.0341(4) Uani 1 1 d
O3 O -1.22126(16) 0.41096(10) -0.96398(14) 0.0205(3) Uani 1 1 d
O4 O -1.1791(2) 0.28772(11) -1.13168(15) 0.0300(3) Uani 1 1 d
O5 O -1.3835(2) 0.60519(13) -0.79100(17) 0.0248(3) Uani 1 1 d
O6 O -1.4476(2) 0.73370(11) -0.63902(17) 0.0310(3) Uani 1 1 d
O7 O -1.56861(15) 0.45280(14) -0.98918(12) 0.0218(2) Uani 1 1 d
O8 O -1.83265(19) 0.48746(13) -1.05726(15) 0.0295(3) Uani 1 1 d
C1 C -1.5522(3) 0.22640(16) -0.7322(3) 0.0334(5) Uani 1 1 d
C2 C -1.7139(3) 0.29032(16) -0.7222(2) 0.0271(4) Uani 1 1 d
C3 C -1.6988(3) 0.38734(14) -0.6251(2) 0.0254(4) Uani 1 1 d
C4 C -1.2137(3) 0.33464(16) -0.5988(2) 0.0245(4) Uani 1 1 d
C5 C -1.2478(3) 0.25296(17) -0.7153(2) 0.0303(5) Uani 1 1 d
C6 C -1.2490(2) 0.32103(15) -1.02147(19) 0.0192(3) Uani 1 1 d
C7 C -1.3776(3) 0.24898(15) -0.9501(2) 0.0226(4) Uani 1 1 d
C8 C -1.4639(3) 0.64263(14) -0.6852(2) 0.0200(4) Uani 1 1 d
C9 C -1.5860(3) 0.56830(15) -0.6086(2) 0.0207(4) Uani 1 1 d
C10 C -1.7189(2) 0.48179(14) -0.96426(18) 0.0183(3) Uani 1 1 d
C11 C -1.7593(2) 0.51685(15) -0.81209(19) 0.0198(3) Uani 1 1 d
O9 O 0.53382(18) 0.44888(17) -0.27770(15) 0.0318(3) Uani 1 1 d
O10 O -1.1362(2) 0.50364(12) -1.26317(17) 0.0271(3) Uani 1 1 d
O11 O -1.1165(3) 0.64998(14) -0.9656(2) 0.0402(4) Uani 1 1 d
O12 O -0.8414(2) 0.33227(15) -0.2676(2) 0.0402(4) Uani 1 1 d
O13 O -0.0381(3) 0.5999(2) -1.5112(2) 0.0587(6) Uani 1 1 d
Li1 Li -1.0761(5) 0.3517(3) -0.3022(4) 0.0245(7) Uani 1 1 d
Li2 Li -1.0716(4) 0.5185(3) -1.0597(4) 0.0252(7) Uani 1 1 d
H1A H -1.583(4) 0.157(3) -0.790(4) 0.060 Uiso 1 1 d
H1B H -1.511(4) 0.200(3) -0.621(4) 0.060 Uiso 1 1 d
H2A H -1.755(4) 0.307(3) -0.822(4) 0.060 Uiso 1 1 d
H2B H -1.788(5) 0.248(3) -0.685(4) 0.060 Uiso 1 1 d
H3A H -1.622(5) 0.380(3) -0.544(4) 0.060 Uiso 1 1 d
H3B H -1.805(5) 0.400(3) -0.579(4) 0.060 Uiso 1 1 d
H5A H -1.139(5) 0.257(3) -0.782(4) 0.060 Uiso 1 1 d
H5B H -1.248(4) 0.181(3) -0.679(4) 0.060 Uiso 1 1 d
H7A H -1.482(5) 0.255(3) -1.006(4) 0.060 Uiso 1 1 d
H7B H -1.342(4) 0.178(3) -0.961(4) 0.060 Uiso 1 1 d
H9A H -1.534(4) 0.544(3) -0.530(4) 0.060 Uiso 1 1 d
H9B H -1.688(4) 0.608(3) -0.576(3) 0.060 Uiso 1 1 d
H9C H 0.492(4) 0.440(3) -0.198(3) 0.060 Uiso 1 1 d
H9D H 0.517(5) 0.392(3) -0.303(4) 0.060 Uiso 1 1 d
H10A H -1.105(5) 0.537(3) -1.328(4) 0.060 Uiso 1 1 d
H10B H -1.228(5) 0.492(3) -1.276(4) 0.060 Uiso 1 1 d
H11A H -1.762(4) 0.595(3) -0.817(4) 0.060 Uiso 1 1 d
H11B H -1.871(4) 0.491(3) -0.785(3) 0.060 Uiso 1 1 d
H11C H -1.211(5) 0.652(3) -0.906(4) 0.060 Uiso 1 1 d
H11D H -1.063(5) 0.686(3) -0.934(4) 0.060 Uiso 1 1 d
H12A H -0.761(5) 0.296(3) -0.315(4) 0.060 Uiso 1 1 d
H12B H -0.821(5) 0.373(3) -0.213(4) 0.060 Uiso 1 1 d
H13A H -0.019(5) 0.665(3) -1.527(4) 0.060 Uiso 1 1 d
H13B H -0.104(5) 0.572(3) -1.560(4) 0.060 Uiso 1 1 d

loop_
_atom_site_aniso_label
_atom_site_aniso_U_11
_atom_site_aniso_U_22
_atom_site_aniso_U_33
_atom_site_aniso_U_23
_atom_site_aniso_U_13
_atom_site_aniso_U_12
Ni1 0.01558(9) 0.01394(8) 0.01583(9) -0.00182(10) 0.00056(6) 0.00017(10)
N1 0.0249(10) 0.0155(8) 0.0156(8) -0.0009(6) 0.0009(7) -0.0017(6)
N2 0.0210(8) 0.0143(6) 0.0141(6) -0.0005(5) -0.0005(6) -0.0015(5)
O1 0.0323(8) 0.0274(10) 0.0302(6) -0.0083(6) -0.0122(6) 0.0051(6)
O2 0.0376(9) 0.0434(9) 0.0212(7) -0.0022(6) -0.0121(6) 0.0095(7)
O3 0.0183(6) 0.0188(5) 0.0245(6) -0.0033(5) 0.0022(5) -0.0005(5)
O4 0.0403(9) 0.0256(7) 0.0242(7) -0.0018(6) 0.0115(6) 0.0063(6)
O5 0.0286(8) 0.0184(8) 0.0277(7) -0.0031(6) 0.0103(6) -0.0040(6)
O6 0.0353(9) 0.0202(6) 0.0378(8) -0.0103(6) 0.0093(7) -0.0067(6)
O7 0.0181(5) 0.0296(6) 0.0177(5) -0.0015(7) 0.0008(4) 0.0050(7)
O8 0.0195(7) 0.0454(8) 0.0235(6) -0.0059(6) -0.0062(5) 0.0052(6)
C1 0.0422(14) 0.0192(9) 0.0391(12) 0.0048(9) 0.0143(11) -0.0031(9)
C2 0.0270(10) 0.0208(9) 0.0338(10) -0.0005(8) 0.0079(9) -0.0104(8)
C3 0.0336(11) 0.0202(9) 0.0227(9) 0.0035(7) 0.0094(9) -0.0035(8)
C4 0.0242(10) 0.0299(10) 0.0194(8) -0.0032(7) -0.0023(7) 0.0029(8)
C5 0.0441(13) 0.0252(10) 0.0215(9) -0.0013(8) -0.0087(9) 0.0097(9)
C6 0.0212(9) 0.0195(8) 0.0170(8) 0.0022(7) 0.0003(7) 0.0045(7)
C7 0.0332(11) 0.0161(8) 0.0185(8) -0.0037(7) 0.0030(8) -0.0026(7)
C8 0.0186(9) 0.0171(8) 0.0242(9) -0.0023(7) -0.0014(7) 0.0000(7)
C9 0.0254(10) 0.0204(8) 0.0165(8) -0.0048(7) 0.0035(7) -0.0016(7)
C10 0.0195(9) 0.0178(7) 0.0176(7) 0.0008(6) 0.0009(6) -0.0005(6)
C11 0.0185(9) 0.0224(8) 0.0185(8) -0.0018(7) 0.0016(7) 0.0019(7)
O9 0.0317(7) 0.0366(7) 0.0272(6) 0.0007(9) 0.0017(5) -0.0064(9)
O10 0.0262(8) 0.0271(8) 0.0278(7) 0.0019(6) -0.0027(6) -0.0017(6)
O11 0.0400(10) 0.0350(9) 0.0461(10) -0.0187(8) 0.0163(8) -0.0113(7)
O12 0.0224(8) 0.0497(10) 0.0484(10) -0.0215(8) -0.0029(7) 0.0058(7)
O13 0.0730(17) 0.0547(13) 0.0483(12) 0.0053(10) -0.0026(11) -0.0232(12)
Li1 0.0253(17) 0.0254(16) 0.0228(15) -0.0031(14) -0.0018(13) 0.0084(14)
Li2 0.0201(17) 0.0281(16) 0.0272(16) -0.0008(14) -0.0021(13) 0.0012(13)

loop_
_atom_type_symbol
_atom_type_description
_atom_type_scat_dispersion_real
_atom_type_scat_dispersion_imag
_atom_type_scat_source
C C 0.0033 0.0016 'International Tables Vol C Tables 4.2.6.8 and 6.1.1.4'
H H 0.0000 0.0000 'International Tables Vol C Tables 4.2.6.8 and 6.1.1.4'
Li Li -0.0003 0.0001 'International Tables Vol C Tables 4.2.6.8 and 6.1.1.4'
N N 0.0061 0.0033 'International Tables Vol C Tables 4.2.6.8 and 6.1.1.4'
O O 0.0106 0.0060 'International Tables Vol C Tables 4.2.6.8 and 6.1.1.4'
Ni Ni 0.3393 1.1124 'International Tables Vol C Tables 4.2.6.8 and 6.1.1.4'

loop_
_geom_angle_atom_site_label_1
_geom_angle_atom_site_label_2
_geom_angle_atom_site_label_3
_geom_angle
_geom_angle_site_symmetry_1
_geom_angle_site_symmetry_3
O5 Ni1 O7 94.73(7) . .
O5 Ni1 O1 88.72(6) . .
O7 Ni1 O1 175.07(6) . .
O5 Ni1 N2 80.06(6) . .
O7 Ni1 N2 81.66(5) . .
O1 Ni1 N2 95.50(6) . .
O5 Ni1 N1 169.80(6) . .
O7 Ni1 N1 95.46(7) . .
O1 Ni1 N1 81.12(6) . .
N2 Ni1 N1 101.61(6) . .
O5 Ni1 O3 101.40(5) . .
O7 Ni1 O3 83.94(5) . .
O1 Ni1 O3 98.85(6) . .
N2 Ni1 O3 165.59(6) . .
N1 Ni1 O3 79.52(6) . .
C7 N1 C1 113.39(17) . .
C7 N1 C5 108.06(16) . .
C1 N1 C5 108.21(17) . .
C7 N1 Ni1 103.08(12) . .
C1 N1 Ni1 117.85(13) . .
C5 N1 Ni1 105.64(13) . .
C11 N2 C9 109.47(14) . .
C11 N2 C3 110.73(15) . .
C9 N2 C3 112.49(13) . .
C11 N2 Ni1 108.48(10) . .
C9 N2 Ni1 103.73(11) . .
C3 N2 Ni1 111.67(11) . .
C4 O1 Ni1 115.23(12) . .
C4 O2 Li1 140.12(18) . .
C6 O3 Li2 121.13(15) . .
C6 O3 Ni1 110.39(11) . .
Li2 O3 Ni1 125.24(11) . .
C6 O4 Li1 135.74(16) . 1_554
C8 O5 Ni1 113.16(13) . .
C10 O7 Ni1 115.50(11) . .
C10 O8 Li2 136.02(16) . 1_455
N1 C1 C2 116.09(17) . .
N1 C1 H1A 109.9(18) . .
C2 C1 H1A 106.9(19) . .
N1 C1 H1B 107.7(17) . .
C2 C1 H1B 109.6(17) . .
H1A C1 H1B 106(2) . .
C1 C2 C3 114.0(2) . .
C1 C2 H2A 109(2) . .
C3 C2 H2A 114(2) . .
C1 C2 H2B 105(2) . .
C3 C2 H2B 108(2) . .
H2A C2 H2B 106(3) . .
N2 C3 C2 111.51(15) . .
N2 C3 H3A 105(2) . .
C2 C3 H3A 115(2) . .
N2 C3 H3B 113(2) . .
C2 C3 H3B 110(2) . .
H3A C3 H3B 102(3) . .
O2 C4 O1 126.21(18) . .
O2 C4 C5 117.23(18) . .
O1 C4 C5 116.41(17) . .
N1 C5 C4 110.76(17) . .
N1 C5 H5A 110.1(18) . .
C4 C5 H5A 104.5(18) . .
N1 C5 H5B 113(2) . .
C4 C5 H5B 113(2) . .
H5A C5 H5B 104(3) . .
O4 C6 O3 125.01(18) . .
O4 C6 C7 117.28(17) . .
O3 C6 C7 117.71(15) . .
N1 C7 C6 110.77(15) . .
N1 C7 H7A 111(2) . .
C6 C7 H7A 106(2) . .
N1 C7 H7B 114(2) . .
C6 C7 H7B 109(2) . .
H7A C7 H7B 106(3) . .
O6 C8 O5 124.58(19) . .
O6 C8 C9 118.46(17) . .
O5 C8 C9 116.94(16) . .
N2 C9 C8 109.88(14) . .
N2 C9 H9A 110(2) . .
C8 C9 H9A 108(2) . .
N2 C9 H9B 111.5(19) . .
C8 C9 H9B 110.2(19) . .
H9A C9 H9B 107(3) . .
O8 C10 O7 124.06(16) . .
O8 C10 C11 118.38(17) . .
O7 C10 C11 117.48(16) . .
N2 C11 C10 112.98(15) . .
N2 C11 H11A 111(2) . .
C10 C11 H11A 105(2) . .
N2 C11 H11B 108.6(19) . .
C10 C11 H11B 109.9(18) . .
H11A C11 H11B 109(3) . .
H9C O9 H9D 94(4) . .
Li2 O10 Li1 101.89(15) . 1_554
Li2 O10 H10A 128(3) . .
Li1 O10 H10A 108(3) 1_554 .
Li2 O10 H10B 114(3) . .
Li1 O10 H10B 91(3) 1_554 .
H10A O10 H10B 107(4) . .
Li2 O11 H11C 116(2) . .
Li2 O11 H11D 131(3) . .
H11C O11 H11D 103(4) . .
Li1 O12 H12A 132(2) . .
Li1 O12 H12B 103(3) . .
H12A O12 H12B 123(3) . .
H13A O13 H13B 118(4) . .
O12 Li1 O2 109.59(19) . .
O12 Li1 O4 102.74(17) . 1_556
O2 Li1 O4 121.6(2) . 1_556
O12 Li1 O10 108.94(18) . 1_556
O2 Li1 O10 114.17(18) . 1_556
O4 Li1 O10 98.57(16) 1_556 1_556
O12 Li1 Li2 87.77(14) . 1_556
O2 Li1 Li2 152.49(18) . 1_556
O4 Li1 Li2 72.23(12) 1_556 1_556
O10 Li1 Li2 38.42(10) 1_556 1_556
O12 Li1 H12B 19.3(10) . .
O2 Li1 H12B 126.5(10) . .
O4 Li1 H12B 97.5(9) 1_556 .
O10 Li1 H12B 91.7(10) 1_556 .
Li2 Li1 H12B 68.6(10) 1_556 .
O11 Li2 O8 110.94(19) . 1_655
O11 Li2 O10 118.4(2) . .
O8 Li2 O10 103.61(17) 1_655 .
O11 Li2 O3 105.98(17) . .
O8 Li2 O3 115.70(18) 1_655 .
O10 Li2 O3 102.37(17) . .
O11 Li2 Li1 157.95(19) . 1_554
O8 Li2 Li1 82.67(14) 1_655 1_554
O10 Li2 Li1 39.69(10) . 1_554
O3 Li2 Li1 81.81(13) . 1_554

loop_
_geom_bond_atom_site_label_1
_geom_bond_atom_site_label_2
_geom_bond_distance
_geom_bond_site_symmetry_2
Ni1 O5 2.0518(16) .
Ni1 O7 2.0781(11) .
Ni1 O1 2.0794(14) .
Ni1 N2 2.0885(15) .
Ni1 N1 2.0934(19) .
Ni1 O3 2.1084(13) .
N1 C7 1.473(2) .
N1 C1 1.498(3) .
N1 C5 1.501(3) .
N2 C11 1.477(2) .
N2 C9 1.482(2) .
N2 C3 1.487(2) .
O1 C4 1.267(3) .
O2 C4 1.245(3) .
O2 Li1 1.901(4) .
O3 C6 1.279(2) .
O3 Li2 2.019(4) .
O4 C6 1.245(2) .
O4 Li1 1.968(4) 1_554
O5 C8 1.270(2) .
O6 C8 1.240(2) .
O7 C10 1.266(2) .
O8 C10 1.243(2) .
O8 Li2 1.927(4) 1_455
C1 C2 1.516(3) .
C1 H1A 1.06(4) .
C1 H1B 1.13(4) .
C2 C3 1.532(3) .
C2 H2A 1.00(4) .
C2 H2B 0.87(4) .
C3 H3A 0.97(4) .
C3 H3B 0.96(3) .
C4 C5 1.523(3) .
C5 H5A 1.07(4) .
C5 H5B 0.98(4) .
C6 C7 1.525(3) .
C7 H7A 0.97(4) .
C7 H7B 0.95(4) .
C8 C9 1.531(3) .
C9 H9A 0.89(4) .
C9 H9B 1.00(3) .
C10 C11 1.523(2) .
C11 H11A 1.00(4) .
C11 H11B 0.98(3) .
O9 H9C 0.82(3) .
O9 H9D 0.77(4) .
O10 Li2 1.967(4) .
O10 Li1 2.022(4) 1_554
O10 H10A 0.78(4) .
O10 H10B 0.75(4) .
O11 Li2 1.921(4) .
O11 H11C 0.93(4) .
O11 H11D 0.69(4) .
O12 Li1 1.893(4) .
O12 H12A 0.90(4) .
O12 H12B 0.74(4) .
O13 H13A 0.85(4) .
O13 H13B 0.77(4) .
Li1 O4 1.968(4) 1_556
Li1 O10 2.022(4) 1_556
Li1 Li2 3.097(5) 1_556
Li1 H12B 2.18(4) .
Li2 O8 1.927(4) 1_655
Li2 Li1 3.097(5) 1_554

loop_
_geom_hbond_atom_site_label_D
_geom_hbond_atom_site_label_H
_geom_hbond_atom_site_label_A
_geom_hbond_distance_DH
_geom_hbond_distance_HA
_geom_hbond_distance_DA
_geom_hbond_angle_DHA
_geom_hbond_site_symmetry_A
O9 H9C O7 0.82(3) 2.02(3) 2.8156(18) 164(4) 1_756
O9 H9D O6 0.77(4) 2.15(4) 2.919(3) 174(4) 2_444
O10 H10A O13 0.78(4) 1.96(4) 2.734(3) 170(4) 1_455
O10 H10B O9 0.75(4) 1.95(4) 2.697(2) 170(4) 1_354
O11 H11C O5 0.93(4) 1.84(4) 2.736(2) 160(3) .
O11 H11D O4 0.69(4) 2.38(4) 3.046(2) 164(4) 2_353
O12 H12A O6 0.90(4) 1.88(4) 2.751(2) 161(3) 2_344
O12 H12B O8 0.74(4) 2.06(4) 2.780(2) 165(4) 1_656
O13 H13A O2 0.85(4) 2.15(4) 2.935(3) 153(3) 2_453
O13 H13B O1 0.77(4) 2.30(4) 3.001(3) 152(4) 1_654
